data_4314069
loop_
_publ_author_name
'Nate Schultheiss'
'Douglas R. Powell'
'Eric Bosch'

_publ_contact_author
; 
   Prof. Eric Bosch 
   Department of Chemistry 
   Southwest Missouri State University
   901 South National Avenue 
   Springfield, MO  65804  USA 
;
_publ_contact_author_email erb625f@smsu.edu
_publ_contact_author_fax 1(417)8365507
_publ_contact_author_phone 1(417)8364277
_publ_section_title
;
 Silver(I) Coordination Chemistry of 2,6-Diarylpyrazines. \p-Stacking,
 Anion Coordination, and Steric Control
;
_journal_name_full 'Inorganic Chemistry'
_journal_page_first 5304
_journal_page_last 5310
_journal_paper_doi 10.1021/ic034277m
_journal_volume 42
_journal_year 2003
_chemical_formula_moiety 'C24 H20 Ag2 F6 N2 O4'
_chemical_formula_sum 'C24 H20 Ag2 F6 N2 O4'
_chemical_formula_weight 730.16
_chemical_name_systematic
; 
 ? 
;
_space_group_IT_number 14
_symmetry_cell_setting monoclinic
_symmetry_space_group_name_Hall '-P 2yn'
_symmetry_space_group_name_H-M 'P 1 21/n 1'
_atom_sites_solution_hydrogens geom
_atom_sites_solution_primary direct
_atom_sites_solution_secondary difmap
_audit_creation_method SHELXL-97
_cell_angle_alpha 90.00
_cell_angle_beta 100.434(2)
_cell_angle_gamma 90.00
_cell_formula_units_Z 4
_cell_length_a 10.5410(11)
_cell_length_b 21.859(2)
_cell_length_c 10.9825(11)
_cell_measurement_reflns_used 5477
_cell_measurement_temperature 100(2)
_cell_measurement_theta_max 26.00
_cell_measurement_theta_min 2.17
_cell_volume 2488.7(4)
_computing_cell_refinement 'Bruker SMART'
_computing_data_collection 'Bruker SMART'
_computing_data_reduction 'Bruker SAINT'
_computing_molecular_graphics 'Bruker SHELXTL'
_computing_publication_material 'Bruker SHELXTL'
_computing_structure_refinement 'SHELXL-97 (Sheldrick, 1997)'
_computing_structure_solution 'SHELXS-97 (Sheldrick, 1990)'
_diffrn_ambient_temperature 100(2)
_diffrn_measured_fraction_theta_full 0.999
_diffrn_measured_fraction_theta_max 0.999
_diffrn_measurement_device_type 'CCD area detector'
_diffrn_measurement_method '\w scan frames'
_diffrn_radiation_monochromator graphite
_diffrn_radiation_source 'fine-focus sealed tube'
_diffrn_radiation_type MoK\a
_diffrn_radiation_wavelength 0.71073
_diffrn_reflns_av_R_equivalents 0.0204
_diffrn_reflns_av_sigmaI/netI 0.0218
_diffrn_reflns_limit_h_max 12
_diffrn_reflns_limit_h_min -12
_diffrn_reflns_limit_k_max 26
_diffrn_reflns_limit_k_min -26
_diffrn_reflns_limit_l_max 13
_diffrn_reflns_limit_l_min -9
_diffrn_reflns_number 15378
_diffrn_reflns_theta_full 26.00
_diffrn_reflns_theta_max 26.00
_diffrn_reflns_theta_min 2.10
_diffrn_standards_decay_% 0.32
_diffrn_standards_number 318
_exptl_absorpt_coefficient_mu 1.653
_exptl_absorpt_correction_T_max 0.8930
_exptl_absorpt_correction_T_min 0.4744
_exptl_absorpt_correction_type multi-scan
_exptl_absorpt_process_details 'SADABS, 2000'
_exptl_crystal_colour colorless
_exptl_crystal_density_diffrn 1.949
_exptl_crystal_density_meas 0
_exptl_crystal_density_method 'not measured'
_exptl_crystal_description needles
_exptl_crystal_F_000 1432
_exptl_crystal_size_max 0.53
_exptl_crystal_size_mid 0.14
_exptl_crystal_size_min 0.07
_refine_diff_density_max 1.366
_refine_diff_density_min -0.595
_refine_diff_density_rms 0.108
_refine_ls_extinction_method none
_refine_ls_goodness_of_fit_ref 1.007
_refine_ls_hydrogen_treatment mixed
_refine_ls_matrix_type full
_refine_ls_number_parameters 343
_refine_ls_number_reflns 4884
_refine_ls_number_restraints 0
_refine_ls_restrained_S_all 1.007
_refine_ls_R_factor_all 0.0335
_refine_ls_R_factor_gt 0.0315
_refine_ls_shift/su_max 0.001
_refine_ls_shift/su_mean 0.000
_refine_ls_structure_factor_coef Fsqd
_refine_ls_weighting_details 'calc w=1/[\s^2^(Fo^2^)+(0.1000P)^2^+0.0000P] where P=(Fo^2^+2Fc^2^)/3'
_refine_ls_weighting_scheme calc
_refine_ls_wR_factor_gt 0.1126
_refine_ls_wR_factor_ref 0.1151
_reflns_number_gt 4605
_reflns_number_total 4884
_reflns_threshold_expression >2sigma(I)
_cod_data_source_file ic034277msi20030313_100916_6.cif
_cod_data_source_block compound_5_
_cod_database_code 4314069

loop_
_symmetry_equiv_pos_as_xyz
'x, y, z'
'-x+1/2, y+1/2, -z+1/2'
'-x, -y, -z'
'x-1/2, -y-1/2, z-1/2'

loop_
_atom_site_label
_atom_site_type_symbol
_atom_site_fract_x
_atom_site_fract_y
_atom_site_fract_z
_atom_site_U_iso_or_equiv
_atom_site_adp_type
_atom_site_occupancy
_atom_site_symmetry_multiplicity
_atom_site_calc_flag
_atom_site_refinement_flags
_atom_site_disorder_assembly
_atom_site_disorder_group
Ag1 Ag 0.604548(19) 0.202368(10) 0.96664(2) 0.01875(11) Uani 1 1 d . . .
Ag2 Ag 0.48381(2) 0.059398(11) 1.05538(2) 0.02884(12) Uani 1 1 d . . .
F1 F 0.1738(2) 0.23693(10) 0.9512(2) 0.0437(5) Uani 1 1 d . . .
F2 F 0.1873(2) 0.22808(11) 1.1460(2) 0.0468(6) Uani 1 1 d . . .
F3 F 0.3304(2) 0.27939(10) 1.0721(2) 0.0446(6) Uani 1 1 d . . .
F4 F 0.7701(2) 0.05661(10) 0.6924(3) 0.0545(7) Uani 1 1 d . . .
F5 F 0.6902(3) 0.14163(11) 0.7289(4) 0.0806(11) Uani 1 1 d . . .
F6 F 0.5775(3) 0.0800(2) 0.6049(3) 0.0964(13) Uani 1 1 d . . .
O1 O 0.4532(2) 0.17296(12) 1.1022(2) 0.0310(5) Uani 1 1 d . . .
O2 O 0.2746(3) 0.12628(13) 1.0113(4) 0.0576(9) Uani 1 1 d . . .
O3 O 0.56577(19) 0.08996(10) 0.8875(2) 0.0229(5) Uani 1 1 d . . .
O4 O 0.6026(2) -0.00278(10) 0.8119(2) 0.0298(5) Uani 1 1 d . . .
N1 N 0.7695(2) 0.23051(11) 1.1086(2) 0.0145(5) Uani 1 1 d . . .
N2 N 0.9554(2) 0.26872(11) 1.3055(2) 0.0179(5) Uani 1 1 d . . .
C1 C 0.7925(3) 0.29073(13) 1.1306(3) 0.0168(6) Uani 1 1 d . . .
C2 C 0.8843(3) 0.30914(13) 1.2299(3) 0.0177(6) Uani 1 1 d . . .
H2 H 0.8976 0.3516 1.2452 0.021 Uiso 1 1 calc R . .
C3 C 0.7184(3) 0.33703(12) 1.0464(3) 0.0171(6) Uani 1 1 d . . .
C4 C 0.7616(3) 0.35272(15) 0.9368(3) 0.0247(7) Uani 1 1 d . . .
C5 C 0.8750(3) 0.3202(2) 0.9008(3) 0.0372(8) Uani 1 1 d . . .
H5A H 0.8975 0.3398 0.8273 0.056 Uiso 1 1 d R . .
H5B H 0.8526 0.2773 0.8824 0.056 Uiso 1 1 d R . .
H5C H 0.9488 0.3224 0.9692 0.056 Uiso 1 1 d R . .
C6 C 0.6977(3) 0.39940(16) 0.8633(3) 0.0302(7) Uani 1 1 d . . .
H6 H 0.7261 0.4108 0.7892 0.036 Uiso 1 1 calc R . .
C7 C 0.5939(3) 0.42908(15) 0.8971(3) 0.0311(8) Uani 1 1 d . . .
H7 H 0.5517 0.4609 0.8463 0.037 Uiso 1 1 calc R . .
C8 C 0.5508(3) 0.41271(14) 1.0049(3) 0.0293(7) Uani 1 1 d . . .
H8 H 0.4784 0.4331 1.0263 0.035 Uiso 1 1 calc R . .
C9 C 0.6125(3) 0.36660(13) 1.0825(3) 0.0202(6) Uani 1 1 d . . .
C10 C 0.5687(3) 0.34933(16) 1.2010(3) 0.0277(7) Uani 1 1 d . . .
H10A H 0.4870 0.3699 1.2050 0.042 Uiso 1 1 d R . .
H10B H 0.6341 0.3619 1.2717 0.042 Uiso 1 1 d R . .
H10C H 0.5565 0.3049 1.2033 0.042 Uiso 1 1 d R . .
C11 C 0.8385(3) 0.18977(13) 1.1850(3) 0.0169(6) Uani 1 1 d . . .
C12 C 0.9323(3) 0.20952(14) 1.2827(3) 0.0217(6) Uani 1 1 d . . .
H12 H 0.9814 0.1800 1.3347 0.026 Uiso 1 1 calc R . .
C13 C 0.8131(3) 0.12292(13) 1.1637(3) 0.0173(6) Uani 1 1 d . . .
C14 C 0.8646(3) 0.09168(15) 1.0724(3) 0.0244(7) Uani 1 1 d . . .
C15 C 0.9420(3) 0.12466(18) 0.9911(4) 0.0394(9) Uani 1 1 d . . .
H15A H 0.9517 0.0985 0.9209 0.059 Uiso 1 1 d R . .
H15B H 1.0273 0.1346 1.0388 0.059 Uiso 1 1 d R . .
H15C H 0.8975 0.1625 0.9603 0.059 Uiso 1 1 d R . .
C16 C 0.8432(3) 0.02885(16) 1.0586(4) 0.0338(8) Uani 1 1 d . . .
H16 H 0.8760 0.0072 0.9960 0.041 Uiso 1 1 calc R . .
C17 C 0.7752(4) -0.00192(16) 1.1346(4) 0.0380(9) Uani 1 1 d . . .
H17 H 0.7630 -0.0448 1.1252 0.046 Uiso 1 1 calc R . .
C18 C 0.7241(3) 0.02870(15) 1.2249(4) 0.0341(8) Uani 1 1 d . . .
H18 H 0.6765 0.0067 1.2761 0.041 Uiso 1 1 calc R . .
C19 C 0.7419(3) 0.09203(14) 1.2416(3) 0.0237(6) Uani 1 1 d . . .
C20 C 0.6880(3) 0.12429(17) 1.3409(3) 0.0308(7) Uani 1 1 d . . .
H20A H 0.6281 0.0971 1.3733 0.046 Uiso 1 1 d R . .
H20B H 0.6421 0.1612 1.3065 0.046 Uiso 1 1 d R . .
H20C H 0.7586 0.1358 1.4080 0.046 Uiso 1 1 d R . .
C21 C 0.3369(3) 0.17053(15) 1.0566(3) 0.0254(7) Uani 1 1 d . . .
C22 C 0.2578(3) 0.22960(15) 1.0564(3) 0.0276(7) Uani 1 1 d . . .
C23 C 0.6054(3) 0.05351(14) 0.8149(3) 0.0222(6) Uani 1 1 d . . .
C24 C 0.6637(4) 0.08337(18) 0.7107(4) 0.0388(9) Uani 1 1 d . . .

loop_
_atom_site_aniso_label
_atom_site_aniso_U_11
_atom_site_aniso_U_22
_atom_site_aniso_U_33
_atom_site_aniso_U_23
_atom_site_aniso_U_13
_atom_site_aniso_U_12
Ag1 0.01444(16) 0.02217(17) 0.01687(17) 0.00131(8) -0.00457(10) -0.00169(7)
Ag2 0.03641(19) 0.02097(18) 0.03339(19) 0.00327(9) 0.01764(13) 0.00196(9)
F1 0.0391(12) 0.0358(12) 0.0488(14) 0.0023(10) -0.0118(10) 0.0051(9)
F2 0.0495(13) 0.0470(14) 0.0504(14) -0.0097(11) 0.0261(11) 0.0070(10)
F3 0.0405(12) 0.0289(11) 0.0601(16) -0.0050(11) -0.0028(11) -0.0083(9)
F4 0.0571(15) 0.0378(13) 0.084(2) 0.0082(12) 0.0531(15) 0.0050(10)
F5 0.120(3) 0.0283(13) 0.121(3) 0.0203(15) 0.097(2) 0.0054(14)
F6 0.079(2) 0.174(4) 0.0381(17) 0.048(2) 0.0132(16) -0.005(2)
O1 0.0232(11) 0.0437(14) 0.0263(12) 0.0068(10) 0.0053(10) 0.0066(10)
O2 0.0409(15) 0.0283(15) 0.096(3) -0.0234(15) -0.0087(16) 0.0088(12)
O3 0.0231(10) 0.0201(11) 0.0254(12) 0.0035(9) 0.0042(9) 0.0021(8)
O4 0.0365(12) 0.0250(12) 0.0307(13) 0.0007(10) 0.0137(10) 0.0005(9)
N1 0.0111(10) 0.0182(12) 0.0129(11) 0.0003(9) -0.0009(8) -0.0012(8)
N2 0.0164(11) 0.0206(12) 0.0144(12) -0.0001(9) -0.0036(9) 0.0003(9)
C1 0.0140(13) 0.0189(14) 0.0170(15) 0.0013(11) 0.0016(11) 0.0006(10)
C2 0.0152(13) 0.0172(13) 0.0193(15) -0.0014(11) -0.0005(11) 0.0003(10)
C3 0.0183(12) 0.0160(13) 0.0151(14) -0.0017(11) -0.0021(11) -0.0038(10)
C4 0.0213(14) 0.0320(17) 0.0188(15) 0.0041(13) -0.0024(12) -0.0085(12)
C5 0.0249(16) 0.065(3) 0.0212(17) 0.0059(17) 0.0034(13) 0.0030(16)
C6 0.0337(17) 0.0321(18) 0.0216(16) 0.0078(13) -0.0032(13) -0.0127(13)
C7 0.0369(18) 0.0152(15) 0.0342(19) 0.0059(13) -0.0123(15) 0.0004(14)
C8 0.0298(16) 0.0190(16) 0.0345(19) -0.0078(13) -0.0066(14) 0.0040(12)
C9 0.0228(14) 0.0187(14) 0.0174(15) -0.0043(11) -0.0013(11) 0.0019(11)
C10 0.0233(15) 0.0372(19) 0.0220(17) -0.0044(14) 0.0026(12) 0.0057(13)
C11 0.0140(12) 0.0193(14) 0.0172(15) -0.0011(11) 0.0020(11) -0.0007(10)
C12 0.0229(15) 0.0219(15) 0.0176(15) -0.0001(11) -0.0037(12) 0.0050(11)
C13 0.0142(12) 0.0181(15) 0.0174(14) -0.0004(11) -0.0034(10) 0.0005(10)
C14 0.0161(13) 0.0261(16) 0.0292(17) -0.0064(13) -0.0009(12) 0.0042(11)
C15 0.0338(18) 0.049(2) 0.040(2) -0.0163(18) 0.0204(16) -0.0037(16)
C16 0.0266(16) 0.0306(18) 0.038(2) -0.0142(15) -0.0096(14) 0.0109(14)
C17 0.0374(19) 0.0209(17) 0.048(2) -0.0047(16) -0.0137(17) 0.0007(13)
C18 0.0313(17) 0.0259(17) 0.040(2) 0.0092(15) -0.0083(15) -0.0102(14)
C19 0.0183(13) 0.0271(17) 0.0228(16) 0.0034(12) -0.0043(12) -0.0013(11)
C20 0.0306(16) 0.040(2) 0.0231(17) 0.0024(14) 0.0073(13) -0.0021(14)
C21 0.0243(15) 0.0291(17) 0.0241(16) -0.0011(13) 0.0078(13) 0.0031(13)
C22 0.0260(15) 0.0244(17) 0.0308(18) -0.0014(13) 0.0013(13) 0.0015(12)
C23 0.0181(13) 0.0265(16) 0.0227(16) 0.0056(12) 0.0055(12) 0.0018(11)
C24 0.040(2) 0.039(2) 0.044(2) 0.0140(17) 0.0245(17) 0.0052(16)

loop_
_atom_type_symbol
_atom_type_description
_atom_type_scat_dispersion_real
_atom_type_scat_dispersion_imag
_atom_type_scat_source
C C 0.0033 0.0016 'International Tables Vol C Tables 4.2.6.8 and 6.1.1.4'
H H 0.0000 0.0000 'International Tables Vol C Tables 4.2.6.8 and 6.1.1.4'
N N 0.0061 0.0033 'International Tables Vol C Tables 4.2.6.8 and 6.1.1.4'
O O 0.0106 0.0060 'International Tables Vol C Tables 4.2.6.8 and 6.1.1.4'
F F 0.0171 0.0103 'International Tables Vol C Tables 4.2.6.8 and 6.1.1.4'
Ag Ag -0.8971 1.1015 'International Tables Vol C Tables 4.2.6.8 and 6.1.1.4'

loop_
_geom_angle_atom_site_label_1
_geom_angle_atom_site_label_2
_geom_angle_atom_site_label_3
_geom_angle
_geom_angle_site_symmetry_1
_geom_angle_site_symmetry_3
_geom_angle_publ_flag
N1 Ag1 N2 146.46(9) . 4_565 ?
N1 Ag1 O1 99.22(8) . . ?
N2 Ag1 O1 96.47(8) 4_565 . ?
O4 Ag2 O3 162.54(8) 3_657 . ?
O4 Ag2 O1 108.95(8) 3_657 . ?
O3 Ag2 O1 87.61(7) . . ?
O4 Ag2 Ag2 82.58(6) 3_657 3_657 ?
O3 Ag2 Ag2 80.38(5) . 3_657 ?
O1 Ag2 Ag2 166.87(5) . 3_657 ?
C21 O1 Ag1 118.0(2) . . ?
C21 O1 Ag2 91.6(2) . . ?
Ag1 O1 Ag2 90.72(8) . . ?
C23 O3 Ag2 123.32(19) . . ?
C23 O4 Ag2 123.2(2) . 3_657 ?
C11 N1 C1 118.3(2) . . ?
C11 N1 Ag1 121.71(19) . . ?
C1 N1 Ag1 119.44(18) . . ?
C12 N2 C2 117.4(3) . . ?
C12 N2 Ag1 120.10(19) . 4_666 ?
C2 N2 Ag1 122.5(2) . 4_666 ?
N1 C1 C2 120.2(3) . . ?
N1 C1 C3 119.5(3) . . ?
C2 C1 C3 120.3(3) . . ?
N2 C2 C1 121.9(3) . . ?
N2 C2 H2 119.0 . . ?
C1 C2 H2 119.0 . . ?
C4 C3 C9 121.7(3) . . ?
C4 C3 C1 118.8(3) . . ?
C9 C3 C1 119.3(3) . . ?
C6 C4 C3 118.5(3) . . ?
C6 C4 C5 121.0(3) . . ?
C3 C4 C5 120.5(3) . . ?
C4 C5 H5A 109.5 . . ?
C4 C5 H5B 109.5 . . ?
H5A C5 H5B 109.5 . . ?
C4 C5 H5C 109.5 . . ?
H5A C5 H5C 109.5 . . ?
H5B C5 H5C 109.5 . . ?
C7 C6 C4 120.7(3) . . ?
C7 C6 H6 119.6 . . ?
C4 C6 H6 119.6 . . ?
C6 C7 C8 120.4(3) . . ?
C6 C7 H7 119.8 . . ?
C8 C7 H7 119.8 . . ?
C7 C8 C9 121.1(3) . . ?
C7 C8 H8 119.5 . . ?
C9 C8 H8 119.5 . . ?
C8 C9 C3 117.6(3) . . ?
C8 C9 C10 121.7(3) . . ?
C3 C9 C10 120.7(3) . . ?
C9 C10 H10A 109.5 . . ?
C9 C10 H10B 109.5 . . ?
H10A C10 H10B 109.5 . . ?
C9 C10 H10C 109.5 . . ?
H10A C10 H10C 109.5 . . ?
H10B C10 H10C 109.5 . . ?
N1 C11 C12 120.4(3) . . ?
N1 C11 C13 119.3(2) . . ?
C12 C11 C13 120.4(3) . . ?
N2 C12 C11 121.8(3) . . ?
N2 C12 H12 119.1 . . ?
C11 C12 H12 119.1 . . ?
C14 C13 C19 121.3(3) . . ?
C14 C13 C11 120.4(3) . . ?
C19 C13 C11 118.2(3) . . ?
C16 C14 C13 118.8(3) . . ?
C16 C14 C15 120.2(3) . . ?
C13 C14 C15 121.0(3) . . ?
C14 C15 H15A 109.5 . . ?
C14 C15 H15B 109.5 . . ?
H15A C15 H15B 109.5 . . ?
C14 C15 H15C 109.5 . . ?
H15A C15 H15C 109.5 . . ?
H15B C15 H15C 109.5 . . ?
C17 C16 C14 120.6(3) . . ?
C17 C16 H16 119.7 . . ?
C14 C16 H16 119.7 . . ?
C16 C17 C18 120.9(3) . . ?
C16 C17 H17 119.6 . . ?
C18 C17 H17 119.6 . . ?
C17 C18 C19 120.7(3) . . ?
C17 C18 H18 119.7 . . ?
C19 C18 H18 119.7 . . ?
C18 C19 C13 117.8(3) . . ?
C18 C19 C20 120.1(3) . . ?
C13 C19 C20 122.1(3) . . ?
C19 C20 H20A 109.5 . . ?
C19 C20 H20B 109.5 . . ?
H20A C20 H20B 109.5 . . ?
C19 C20 H20C 109.5 . . ?
H20A C20 H20C 109.5 . . ?
H20B C20 H20C 109.5 . . ?
O2 C21 O1 128.1(3) . . ?
O2 C21 C22 114.4(3) . . ?
O1 C21 C22 117.5(3) . . ?
F3 C22 F1 107.0(3) . . ?
F3 C22 F2 108.1(3) . . ?
F1 C22 F2 105.7(3) . . ?
F3 C22 C21 113.0(3) . . ?
F1 C22 C21 112.1(3) . . ?
F2 C22 C21 110.6(3) . . ?
O4 C23 O3 130.1(3) . . ?
O4 C23 C24 114.5(3) . . ?
O3 C23 C24 115.3(3) . . ?
F5 C24 F4 107.0(3) . . ?
F5 C24 F6 106.1(4) . . ?
F4 C24 F6 107.9(4) . . ?
F5 C24 C23 113.6(3) . . ?
F4 C24 C23 113.1(3) . . ?
F6 C24 C23 108.7(3) . . ?

loop_
_geom_bond_atom_site_label_1
_geom_bond_atom_site_label_2
_geom_bond_distance
_geom_bond_site_symmetry_2
_geom_bond_publ_flag
Ag1 N1 2.202(2) . ?
Ag1 N2 2.235(2) 4_565 ?
Ag1 O1 2.457(2) . ?
Ag2 O4 2.229(2) 3_657 ?
Ag2 O3 2.274(2) . ?
Ag2 O1 2.567(3) . ?
Ag2 Ag2 2.9137(5) 3_657 ?
F1 C22 1.332(4) . ?
F2 C22 1.336(4) . ?
F3 C22 1.323(4) . ?
F4 C24 1.312(4) . ?
F5 C24 1.311(5) . ?
F6 C24 1.341(5) . ?
O1 C21 1.238(4) . ?
O2 C21 1.223(4) . ?
O3 C23 1.251(4) . ?
O4 C23 1.231(4) . ?
O4 Ag2 2.229(2) 3_657 ?
N1 C11 1.344(4) . ?
N1 C1 1.352(4) . ?
N2 C12 1.332(4) . ?
N2 C2 1.344(4) . ?
N2 Ag1 2.235(2) 4_666 ?
C1 C2 1.380(4) . ?
C1 C3 1.493(4) . ?
C2 H2 0.9500 . ?
C3 C4 1.404(4) . ?
C3 C9 1.408(4) . ?
C4 C6 1.396(5) . ?
C4 C5 1.504(5) . ?
C5 H5A 0.9800 . ?
C5 H5B 0.9800 . ?
C5 H5C 0.9800 . ?
C6 C7 1.379(5) . ?
C6 H6 0.9500 . ?
C7 C8 1.390(6) . ?
C7 H7 0.9500 . ?
C8 C9 1.401(4) . ?
C8 H8 0.9500 . ?
C9 C10 1.506(4) . ?
C10 H10A 0.9800 . ?
C10 H10B 0.9800 . ?
C10 H10C 0.9800 . ?
C11 C12 1.390(4) . ?
C11 C13 1.496(4) . ?
C12 H12 0.9500 . ?
C13 C14 1.401(4) . ?
C13 C19 1.408(4) . ?
C14 C16 1.396(5) . ?
C14 C15 1.499(5) . ?
C15 H15A 0.9800 . ?
C15 H15B 0.9800 . ?
C15 H15C 0.9800 . ?
C16 C17 1.371(6) . ?
C16 H16 0.9500 . ?
C17 C18 1.383(6) . ?
C17 H17 0.9500 . ?
C18 C19 1.404(5) . ?
C18 H18 0.9500 . ?
C19 C20 1.495(5) . ?
C20 H20A 0.9800 . ?
C20 H20B 0.9800 . ?
C20 H20C 0.9800 . ?
C21 C22 1.537(4) . ?
C23 C24 1.539(5) . ?

loop_
_geom_torsion_atom_site_label_1
_geom_torsion_atom_site_label_2
_geom_torsion_atom_site_label_3
_geom_torsion_atom_site_label_4
_geom_torsion
_geom_torsion_site_symmetry_1
_geom_torsion_site_symmetry_2
_geom_torsion_site_symmetry_3
_geom_torsion_site_symmetry_4
_geom_torsion_publ_flag
N1 Ag1 O1 C21 160.2(2) . . . . ?
N2 Ag1 O1 C21 9.9(2) 4_565 . . . ?
N1 Ag1 O1 Ag2 -107.58(8) . . . . ?
N2 Ag1 O1 Ag2 102.17(8) 4_565 . . . ?
O4 Ag2 O1 C21 -74.0(2) 3_657 . . . ?
O3 Ag2 O1 C21 100.3(2) . . . . ?
Ag2 Ag2 O1 C21 76.5(3) 3_657 . . . ?
O4 Ag2 O1 Ag1 167.92(8) 3_657 . . . ?
O3 Ag2 O1 Ag1 -17.73(8) . . . . ?
Ag2 Ag2 O1 Ag1 -41.5(3) 3_657 . . . ?
O4 Ag2 O3 C23 -18.5(4) 3_657 . . . ?
O1 Ag2 O3 C23 179.5(2) . . . . ?
Ag2 Ag2 O3 C23 -5.8(2) 3_657 . . . ?
N2 Ag1 N1 C11 -173.97(19) 4_565 . . . ?
O1 Ag1 N1 C11 69.2(2) . . . . ?
N2 Ag1 N1 C1 14.6(3) 4_565 . . . ?
O1 Ag1 N1 C1 -102.3(2) . . . . ?
C11 N1 C1 C2 -0.4(4) . . . . ?
Ag1 N1 C1 C2 171.3(2) . . . . ?
C11 N1 C1 C3 179.3(3) . . . . ?
Ag1 N1 C1 C3 -9.0(3) . . . . ?
C12 N2 C2 C1 -1.3(4) . . . . ?
Ag1 N2 C2 C1 179.9(2) 4_666 . . . ?
N1 C1 C2 N2 1.6(4) . . . . ?
C3 C1 C2 N2 -178.1(3) . . . . ?
N1 C1 C3 C4 -84.2(3) . . . . ?
C2 C1 C3 C4 95.5(3) . . . . ?
N1 C1 C3 C9 99.9(3) . . . . ?
C2 C1 C3 C9 -80.4(4) . . . . ?
C9 C3 C4 C6 0.7(4) . . . . ?
C1 C3 C4 C6 -175.1(3) . . . . ?
C9 C3 C4 C5 -180.0(3) . . . . ?
C1 C3 C4 C5 4.2(4) . . . . ?
C3 C4 C6 C7 -0.5(5) . . . . ?
C5 C4 C6 C7 -179.9(3) . . . . ?
C4 C6 C7 C8 -0.3(5) . . . . ?
C6 C7 C8 C9 1.0(5) . . . . ?
C7 C8 C9 C3 -0.8(5) . . . . ?
C7 C8 C9 C10 178.6(3) . . . . ?
C4 C3 C9 C8 0.0(4) . . . . ?
C1 C3 C9 C8 175.8(3) . . . . ?
C4 C3 C9 C10 -179.5(3) . . . . ?
C1 C3 C9 C10 -3.7(4) . . . . ?
C1 N1 C11 C12 -1.0(4) . . . . ?
Ag1 N1 C11 C12 -172.5(2) . . . . ?
C1 N1 C11 C13 179.0(2) . . . . ?
Ag1 N1 C11 C13 7.4(3) . . . . ?
C2 N2 C12 C11 -0.1(4) . . . . ?
Ag1 N2 C12 C11 178.6(2) 4_666 . . . ?
N1 C11 C12 N2 1.3(5) . . . . ?
C13 C11 C12 N2 -178.7(3) . . . . ?
N1 C11 C13 C14 79.6(3) . . . . ?
C12 C11 C13 C14 -100.4(3) . . . . ?
N1 C11 C13 C19 -103.4(3) . . . . ?
C12 C11 C13 C19 76.6(4) . . . . ?
C19 C13 C14 C16 0.6(4) . . . . ?
C11 C13 C14 C16 177.5(3) . . . . ?
C19 C13 C14 C15 -179.1(3) . . . . ?
C11 C13 C14 C15 -2.2(4) . . . . ?
C13 C14 C16 C17 -1.3(5) . . . . ?
C15 C14 C16 C17 178.4(3) . . . . ?
C14 C16 C17 C18 1.3(5) . . . . ?
C16 C17 C18 C19 -0.7(5) . . . . ?
C17 C18 C19 C13 0.0(5) . . . . ?
C17 C18 C19 C20 -178.9(3) . . . . ?
C14 C13 C19 C18 0.1(4) . . . . ?
C11 C13 C19 C18 -176.9(3) . . . . ?
C14 C13 C19 C20 179.0(3) . . . . ?
C11 C13 C19 C20 2.0(4) . . . . ?
Ag1 O1 C21 O2 92.5(4) . . . . ?
Ag2 O1 C21 O2 0.8(4) . . . . ?
Ag1 O1 C21 C22 -88.1(3) . . . . ?
Ag2 O1 C21 C22 -179.8(3) . . . . ?
O2 C21 C22 F3 -161.9(3) . . . . ?
O1 C21 C22 F3 18.6(4) . . . . ?
O2 C21 C22 F1 -41.0(4) . . . . ?
O1 C21 C22 F1 139.6(3) . . . . ?
O2 C21 C22 F2 76.8(4) . . . . ?
O1 C21 C22 F2 -102.7(3) . . . . ?
Ag2 O4 C23 O3 1.1(5) 3_657 . . . ?
Ag2 O4 C23 C24 -177.2(2) 3_657 . . . ?
Ag2 O3 C23 O4 4.8(5) . . . . ?
Ag2 O3 C23 C24 -177.0(2) . . . . ?
O4 C23 C24 F5 -166.8(3) . . . . ?
O3 C23 C24 F5 14.6(5) . . . . ?
O4 C23 C24 F4 -44.6(5) . . . . ?
O3 C23 C24 F4 136.9(3) . . . . ?
O4 C23 C24 F6 75.2(4) . . . . ?
O3 C23 C24 F6 -103.3(4) . . . . ?
